data_7010249
loop_
_publ_author_name
'Chatterjee, Swarup'
'Moore, Felicity K. E.'
'Salem, Geoffrey'
'Waring, Paul'
'Willis, Anthony C.'

_publ_section_title
;
 Mononuclear gold(I) complex of a chiral tetra(tertiary phosphine).
 Crystal and molecular structure of
 [T-4-(RP*,RP*)]-(+-)-1,2-bis[(2-diphenylphosphinophenyl)methylphosphino]benzene-P,P',P&#x2033;,P&#x2034;gold(I)
 hexafluorophosphate
;
_journal_issue 24
_journal_name_full 'Journal of the Chemical Society, Dalton Transactions'
_journal_page_first 4487
_journal_paper_doi 10.1039/b007363f
_journal_year 2000
_chemical_formula_moiety 'C44 H38 Au P4 +, F6 P -, C H2 Cl2 '
_chemical_formula_sum 'C45 H40 Au Cl2 F6 P5'
_chemical_formula_weight 1117.54
_space_group_IT_number 2
_symmetry_cell_setting triclinic
_symmetry_Int_Tables_number 2
_symmetry_space_group_name_Hall '-P 1'
_symmetry_space_group_name_H-M 'P -1'
_audit_creation_date 2000-05-22
_audit_creation_method 'by teXsan v1.8'
_audit_update_record
;
2000-05-22 - Report on C45 H40 Au Cl2 F6 P5
             by Anthony C. Willis
             for Swarup Chattergee and Geoffrey Salem
2000-05-22 - passes checkcif tests with minor warnings
             (H atoms corresponding to minor orientation of disordered
              solvent are not included).
;
_cell_angle_alpha 86.957(2)
_cell_angle_beta 76.013(2)
_cell_angle_gamma 87.492(2)
_cell_formula_units_Z 2
_cell_length_a 9.7019(3)
_cell_length_b 14.5445(4)
_cell_length_c 16.3041(4)
_cell_measurement_reflns_used 55722
_cell_measurement_temperature 200.0
_cell_measurement_theta_max 27.485
_cell_measurement_theta_min 2.910
_cell_volume 2228.16(11)
_computing_cell_refinement 'HKL Scalepack (Otwinowski & Minor 1997)'
_computing_data_collection KappaCCD
_computing_data_reduction 'Denzo and Scalepack (Otwinowski & Minor, 1997)'
_computing_publication_material 'teXsan (MSC, 1992-1997)'
_computing_structure_refinement 'teXsan (MSC, 1992-1997)'
_computing_structure_solution
;
'DIRDIF92 PATTY (Beurskens, 1992)
;
_diffrn_ambient_temperature 200.0
_diffrn_measurement_device_type 'Nonius KappaCCD'
_diffrn_measurement_method 'omega scans with CCD'
_diffrn_orient_matrix_UB_11 0.00000
_diffrn_orient_matrix_UB_12 0.00000
_diffrn_orient_matrix_UB_13 0.00000
_diffrn_orient_matrix_UB_21 0.00000
_diffrn_orient_matrix_UB_22 0.00000
_diffrn_orient_matrix_UB_23 0.00000
_diffrn_orient_matrix_UB_31 0.00000
_diffrn_orient_matrix_UB_32 0.00000
_diffrn_orient_matrix_UB_33 0.00000
_diffrn_radiation_detector CCD
_diffrn_radiation_monochromator graphite
_diffrn_radiation_source 'X-ray tube'
_diffrn_radiation_type 'Mo K\a'
_diffrn_radiation_wavelength 0.7107
_diffrn_reflns_av_R_equivalents 0.09157
_diffrn_reflns_av_sigmaI/netI 0.140
_diffrn_reflns_limit_h_max 12
_diffrn_reflns_limit_h_min 0
_diffrn_reflns_limit_k_max 18
_diffrn_reflns_limit_k_min -18
_diffrn_reflns_limit_l_max 21
_diffrn_reflns_limit_l_min -20
_diffrn_reflns_number 48690
_diffrn_reflns_reduction_process 'Lp corrections applied'
_diffrn_reflns_theta_max 27.55
_diffrn_reflns_theta_min 2.94
_diffrn_standards_decay_% 0.00
_diffrn_standards_interval_count 0
_diffrn_standards_number 0
_exptl_absorpt_coefficient_mu 3.670
_exptl_absorpt_correction_T_max 0.849
_exptl_absorpt_correction_T_min 0.425
_exptl_absorpt_correction_type integration
_exptl_absorpt_process_details
;
Gaussian integration (Coppens, 1970)
;
_exptl_crystal_colour colorless
_exptl_crystal_density_diffrn 1.666
_exptl_crystal_density_meas ?
_exptl_crystal_description needle
_exptl_crystal_F_000 1104.00
_exptl_crystal_size_max 0.22
_exptl_crystal_size_mid 0.09
_exptl_crystal_size_min 0.05
_refine_diff_density_max 1.02
_refine_diff_density_min -1.52
_refine_ls_extinction_method none
_refine_ls_goodness_of_fit_all 0.818
_refine_ls_goodness_of_fit_ref 0.813
_refine_ls_hydrogen_treatment noref
_refine_ls_matrix_type full
_refine_ls_number_constraints 1
_refine_ls_number_parameters 536
_refine_ls_number_reflns 7069
_refine_ls_number_restraints 0
_refine_ls_R_factor_all 0.0691
_refine_ls_R_factor_gt 0.0381
_refine_ls_shift/su_max 0.0336
_refine_ls_shift/su_mean 0.0004
_refine_ls_structure_factor_coef F
_refine_ls_weighting_details
;
w = 1/[\s^2^(Fo)]
;
_refine_ls_weighting_scheme sigma
_refine_ls_wR_factor_all 0.0478
_refine_ls_wR_factor_ref 0.0392
_reflns_number_gt 7069
_reflns_number_total 10205
_reflns_threshold_expression I>2.00\s(I)
_cod_data_source_file b007363f.txt
_cod_data_source_block sxc7_Au/phosphine
_cod_original_cell_volume 2228.2(1)
_cod_original_sg_symbol_H-M 'P -1       '
_cod_original_formula_sum 'C45 H40 Au Cl2 F6 P5 '
_cod_database_code 7010249

loop_
_symmetry_equiv_pos_as_xyz
'   +x,   +y,   +z'
'   -x,   -y,   -z'

loop_
_atom_site_label
_atom_site_fract_x
_atom_site_fract_y
_atom_site_fract_z
_atom_site_U_iso_or_equiv
_atom_site_occupancy
_atom_site_refinement_flags
_atom_site_adp_type
_atom_site_calc_flag
_atom_site_calc_attached_atom
Au(1) 0.11366(2) 0.28808(1) 0.25853(1) 0.03168(6) 1.000 . Uani d ?
Cl(1) 0.0814(2) 0.1944(2) 1.0174(2) 0.1061(9) 1.000 . Uani d ?
Cl(2) 0.2447(7) 0.0294(3) 0.9674(2) 0.182(2) 0.838(8) . Uani d ?
Cl(3) 0.100(4) 0.028(2) 0.970(2) 0.182 0.162 . Uiso d ?
P(1) 0.0114(1) 0.43493(9) 0.25411(9) 0.0314(4) 1.000 . Uani d ?
P(2) 0.0312(1) 0.28848(9) 0.41058(9) 0.0328(4) 1.000 . Uani d ?
P(3) -0.0106(1) 0.14884(9) 0.26777(8) 0.0303(4) 1.000 . Uani d ?
P(4) 0.3244(1) 0.20196(9) 0.21295(9) 0.0318(4) 1.000 . Uani d ?
P(5) 0.3363(2) 0.1889(1) 0.6904(1) 0.0542(5) 1.000 . Uani d ?
F(1) 0.1840(8) 0.2180(7) 0.7190(8) 0.256(5) 1.000 . Uani d ?
F(2) 0.3157(9) 0.1462(5) 0.6104(4) 0.174(3) 1.000 . Uani d ?
F(3) 0.381(1) 0.2785(4) 0.6411(4) 0.175(3) 1.000 . Uani d ?
F(4) 0.4903(6) 0.1575(5) 0.6630(5) 0.169(3) 1.000 . Uani d ?
F(5) 0.3702(9) 0.2242(5) 0.7698(3) 0.181(3) 1.000 . Uani d ?
F(6) 0.2866(8) 0.0957(4) 0.7400(3) 0.135(2) 1.000 . Uani d ?
C(1) -0.1174(5) 0.4420(3) 0.3573(3) 0.033(1) 1.000 . Uani d ?
C(2) -0.2235(6) 0.5108(4) 0.3699(4) 0.038(2) 1.000 . Uani d ?
C(3) -0.3181(6) 0.5197(4) 0.4483(4) 0.044(2) 1.000 . Uani d ?
C(4) -0.3072(6) 0.4605(4) 0.5140(4) 0.050(2) 1.000 . Uani d ?
C(5) -0.2038(6) 0.3901(4) 0.5032(4) 0.044(2) 1.000 . Uani d ?
C(6) -0.1075(5) 0.3801(4) 0.4248(3) 0.034(1) 1.000 . Uani d ?
C(7) -0.0589(5) 0.1798(3) 0.4428(3) 0.034(1) 1.000 . Uani d ?
C(8) -0.1098(6) 0.1537(4) 0.5282(4) 0.044(2) 1.000 . Uani d ?
C(9) -0.1750(6) 0.0707(4) 0.5527(4) 0.047(2) 1.000 . Uani d ?
C(10) -0.1878(6) 0.0110(4) 0.4931(4) 0.043(2) 1.000 . Uani d ?
C(11) -0.1365(6) 0.0338(4) 0.4079(3) 0.038(2) 1.000 . Uani d ?
C(12) -0.0719(5) 0.1182(3) 0.3818(3) 0.031(1) 1.000 . Uani d ?
C(13) 0.1277(6) 0.0622(3) 0.2248(3) 0.032(1) 1.000 . Uani d ?
C(14) 0.0910(6) -0.0268(4) 0.2117(4) 0.041(2) 1.000 . Uani d ?
C(15) 0.1934(7) -0.0914(4) 0.1770(4) 0.051(2) 1.000 . Uani d ?
C(16) 0.3333(7) -0.0703(4) 0.1575(5) 0.059(2) 1.000 . Uani d ?
C(17) 0.3721(6) 0.0165(4) 0.1695(4) 0.051(2) 1.000 . Uani d ?
C(18) 0.2718(6) 0.0850(4) 0.2025(3) 0.036(2) 1.000 . Uani d ?
C(19) 0.1278(6) 0.5297(4) 0.2537(3) 0.039(2) 1.000 . Uani d ?
C(20) 0.2737(6) 0.5126(4) 0.2371(4) 0.050(2) 1.000 . Uani d ?
C(21) 0.3654(8) 0.5826(6) 0.2423(5) 0.073(3) 1.000 . Uani d ?
C(22) 0.308(1) 0.6695(6) 0.2637(4) 0.074(3) 1.000 . Uani d ?
C(23) 0.1652(9) 0.6882(5) 0.2773(4) 0.062(2) 1.000 . Uani d ?
C(24) 0.0747(7) 0.6195(4) 0.2734(4) 0.050(2) 1.000 . Uani d ?
C(25) -0.0948(6) 0.4678(4) 0.1791(3) 0.037(2) 1.000 . Uani d ?
C(26) -0.2053(7) 0.4120(4) 0.1759(4) 0.053(2) 1.000 . Uani d ?
C(27) -0.2851(8) 0.4296(5) 0.1172(5) 0.065(2) 1.000 . Uani d ?
C(28) -0.2554(9) 0.5022(5) 0.0605(5) 0.072(3) 1.000 . Uani d ?
C(29) -0.147(1) 0.5576(6) 0.0616(5) 0.089(3) 1.000 . Uani d ?
C(30) -0.0656(8) 0.5421(5) 0.1216(5) 0.067(2) 1.000 . Uani d ?
C(31) 0.1247(6) 0.3068(4) 0.4920(4) 0.049(2) 1.000 . Uani d ?
C(32) -0.1614(6) 0.1238(4) 0.2258(4) 0.042(2) 1.000 . Uani d ?
C(33) 0.4519(5) 0.2304(4) 0.1142(3) 0.034(1) 1.000 . Uani d ?
C(34) 0.4088(6) 0.2878(4) 0.0540(4) 0.047(2) 1.000 . Uani d ?
C(35) 0.5038(7) 0.3109(4) -0.0222(4) 0.054(2) 1.000 . Uani d ?
C(36) 0.6417(7) 0.2780(5) -0.0380(4) 0.053(2) 1.000 . Uani d ?
C(37) 0.6868(6) 0.2198(5) 0.0214(4) 0.053(2) 1.000 . Uani d ?
C(38) 0.5931(6) 0.1962(4) 0.0968(4) 0.045(2) 1.000 . Uani d ?
C(39) 0.4284(5) 0.1937(4) 0.2925(3) 0.034(1) 1.000 . Uani d ?
C(40) 0.4779(7) 0.2741(4) 0.3150(4) 0.050(2) 1.000 . Uani d ?
C(41) 0.5453(7) 0.2747(5) 0.3804(4) 0.058(2) 1.000 . Uani d ?
C(42) 0.5635(7) 0.1939(6) 0.4250(4) 0.062(2) 1.000 . Uani d ?
C(43) 0.5169(7) 0.1134(6) 0.4036(4) 0.060(2) 1.000 . Uani d ?
C(44) 0.4513(6) 0.1124(4) 0.3374(4) 0.048(2) 1.000 . Uani d ?
C(45) 0.181(2) 0.1298(9) 0.9409(7) 0.162(6) 1.000 . Uani d ?
H(1) -0.2315 0.5524 0.3243 0.046 1.000 . Uiso c ?
H(2) -0.3901 0.5671 0.4560 0.053 1.000 . Uiso c ?
H(3) -0.3708 0.4673 0.5678 0.060 1.000 . Uiso c ?
H(4) -0.1984 0.3486 0.5493 0.053 1.000 . Uiso c ?
H(5) -0.0993 0.1938 0.5702 0.053 1.000 . Uiso c ?
H(6) -0.2109 0.0550 0.6110 0.057 1.000 . Uiso c ?
H(7) -0.2321 -0.0461 0.5102 0.052 1.000 . Uiso c ?
H(8) -0.1452 -0.0082 0.3668 0.045 1.000 . Uiso c ?
H(9) -0.0060 -0.0429 0.2270 0.049 1.000 . Uiso c ?
H(10) 0.1664 -0.1508 0.1665 0.061 1.000 . Uiso c ?
H(11) 0.4040 -0.1158 0.1356 0.071 1.000 . Uiso c ?
H(12) 0.4700 0.0305 0.1548 0.061 1.000 . Uiso c ?
H(13) 0.3115 0.4528 0.2221 0.060 1.000 . Uiso c ?
H(14) 0.4651 0.5707 0.2313 0.087 1.000 . Uiso c ?
H(15) 0.3694 0.7170 0.2690 0.089 1.000 . Uiso c ?
H(16) 0.1285 0.7489 0.2894 0.075 1.000 . Uiso c ?
H(17) -0.0246 0.6326 0.2841 0.060 1.000 . Uiso c ?
H(18) -0.2264 0.3607 0.2149 0.064 1.000 . Uiso c ?
H(19) -0.3612 0.3910 0.1164 0.078 1.000 . Uiso c ?
H(20) -0.3105 0.5141 0.0200 0.086 1.000 . Uiso c ?
H(21) -0.1262 0.6077 0.0213 0.106 1.000 . Uiso c ?
H(22) 0.0088 0.5820 0.1227 0.081 1.000 . Uiso c ?
H(23) 0.1991 0.2614 0.4892 0.059 1.000 . Uiso c ?
H(24) 0.1637 0.3663 0.4834 0.059 1.000 . Uiso c ?
H(25) 0.0603 0.3021 0.5460 0.059 1.000 . Uiso c ?
H(26) -0.2417 0.1603 0.2524 0.050 1.000 . Uiso c ?
H(27) -0.1392 0.1375 0.1665 0.050 1.000 . Uiso c ?
H(28) -0.1821 0.0604 0.2364 0.050 1.000 . Uiso c ?
H(29) 0.3137 0.3115 0.0648 0.056 1.000 . Uiso c ?
H(30) 0.4729 0.3496 -0.0635 0.065 1.000 . Uiso c ?
H(31) 0.7066 0.2950 -0.0897 0.064 1.000 . Uiso c ?
H(32) 0.7821 0.1962 0.0100 0.064 1.000 . Uiso c ?
H(33) 0.6242 0.1566 0.1374 0.054 1.000 . Uiso c ?
H(34) 0.4653 0.3302 0.2848 0.060 1.000 . Uiso c ?
H(35) 0.5790 0.3306 0.3946 0.069 1.000 . Uiso c ?
H(36) 0.6085 0.1941 0.4706 0.074 1.000 . Uiso c ?
H(37) 0.5297 0.0577 0.4345 0.072 1.000 . Uiso c ?
H(38) 0.4215 0.0557 0.3222 0.058 1.000 . Uiso c ?
H(39) 0.1234 0.1189 0.9028 0.195 0.838 . Uiso d ?
H(40) 0.2592 0.1654 0.9125 0.195 0.838 . Uiso d ?

loop_
_atom_site_aniso_label
_atom_site_aniso_U_11
_atom_site_aniso_U_22
_atom_site_aniso_U_33
_atom_site_aniso_U_12
_atom_site_aniso_U_13
_atom_site_aniso_U_23
Au(1) 0.0293(1) 0.0303(1) 0.0333(1) 0.00079(8) -0.00440(8) 0.00187(8)
Cl(1) 0.079(1) 0.096(2) 0.127(2) -0.006(1) 0.010(1) -0.012(2)
Cl(2) 0.239(7) 0.160(4) 0.101(3) 0.116(4) 0.021(3) 0.026(2)
P(1) 0.0315(7) 0.0293(7) 0.0324(8) -0.0015(6) -0.0062(6) 0.0018(6)
P(2) 0.0348(8) 0.0340(7) 0.0305(8) -0.0037(6) -0.0097(6) 0.0013(6)
P(3) 0.0284(7) 0.0322(7) 0.0307(7) -0.0021(6) -0.0079(6) 0.0014(6)
P(4) 0.0268(7) 0.0356(8) 0.0328(8) 0.0011(6) -0.0071(6) -0.0001(6)
P(5) 0.060(1) 0.045(1) 0.061(1) -0.0053(8) -0.0185(9) 0.0014(8)
F(1) 0.088(5) 0.24(1) 0.41(2) 0.061(6) -0.027(7) 0.00(1)
F(2) 0.261(9) 0.195(7) 0.078(4) -0.141(6) -0.042(5) 0.000(4)
F(3) 0.32(1) 0.070(4) 0.138(5) -0.044(5) -0.066(6) 0.046(4)
F(4) 0.086(4) 0.205(7) 0.208(8) 0.032(5) -0.020(5) -0.025(6)
F(5) 0.236(8) 0.234(8) 0.074(4) -0.168(7) -0.006(4) -0.021(4)
F(6) 0.216(7) 0.097(4) 0.095(4) -0.082(4) -0.037(4) 0.027(3)
C(1) 0.031(3) 0.028(3) 0.037(3) -0.004(2) -0.002(2) -0.003(2)
C(2) 0.037(3) 0.035(3) 0.042(3) -0.004(2) -0.006(3) 0.000(3)
C(3) 0.034(3) 0.042(3) 0.053(4) 0.001(3) -0.004(3) -0.013(3)
C(4) 0.044(4) 0.059(4) 0.043(4) -0.001(3) 0.001(3) -0.014(3)
C(5) 0.044(3) 0.051(4) 0.035(3) -0.005(3) -0.005(3) 0.003(3)
C(6) 0.032(3) 0.035(3) 0.032(3) -0.006(2) -0.004(2) -0.006(2)
C(7) 0.036(3) 0.033(3) 0.032(3) -0.003(2) -0.010(2) 0.008(2)
C(8) 0.053(4) 0.043(3) 0.033(3) -0.004(3) -0.009(3) 0.004(3)
C(9) 0.049(4) 0.055(4) 0.034(3) -0.005(3) -0.006(3) 0.012(3)
C(10) 0.044(3) 0.043(3) 0.044(4) -0.009(3) -0.014(3) 0.012(3)
C(11) 0.038(3) 0.037(3) 0.039(3) -0.007(2) -0.012(3) 0.004(3)
C(12) 0.029(3) 0.031(3) 0.034(3) -0.003(2) -0.009(2) 0.007(2)
C(13) 0.040(3) 0.031(3) 0.027(3) 0.005(2) -0.010(2) -0.001(2)
C(14) 0.046(3) 0.039(3) 0.037(3) -0.005(3) -0.007(3) 0.000(3)
C(15) 0.061(4) 0.031(3) 0.061(4) 0.002(3) -0.014(3) -0.009(3)
C(16) 0.060(4) 0.037(4) 0.078(5) 0.016(3) -0.013(4) -0.008(3)
C(17) 0.039(3) 0.042(4) 0.070(4) 0.009(3) -0.011(3) -0.008(3)
C(18) 0.034(3) 0.035(3) 0.038(3) 0.007(2) -0.009(2) 0.000(2)
C(19) 0.043(3) 0.043(3) 0.031(3) -0.012(3) -0.008(3) 0.004(3)
C(20) 0.043(4) 0.053(4) 0.057(4) -0.017(3) -0.018(3) 0.017(3)
C(21) 0.062(5) 0.098(6) 0.062(5) -0.042(4) -0.023(4) 0.034(5)
C(22) 0.120(7) 0.073(5) 0.037(4) -0.063(5) -0.027(4) 0.018(4)
C(23) 0.096(6) 0.054(4) 0.032(4) -0.037(4) -0.001(4) 0.000(3)
C(24) 0.072(4) 0.038(3) 0.033(3) -0.012(3) 0.002(3) 0.004(3)
C(25) 0.043(3) 0.031(3) 0.036(3) 0.008(2) -0.010(3) -0.002(2)
C(26) 0.057(4) 0.044(4) 0.063(4) -0.010(3) -0.027(3) 0.007(3)
C(27) 0.064(5) 0.064(5) 0.078(5) 0.001(4) -0.039(4) -0.003(4)
C(28) 0.089(6) 0.066(5) 0.075(5) 0.011(4) -0.050(5) -0.001(4)
C(29) 0.132(8) 0.070(5) 0.079(6) -0.009(5) -0.062(6) 0.034(4)
C(30) 0.087(5) 0.055(4) 0.071(5) -0.020(4) -0.041(4) 0.020(4)
C(31) 0.045(4) 0.061(4) 0.045(4) -0.008(3) -0.020(3) -0.002(3)
C(32) 0.042(3) 0.047(3) 0.039(3) -0.005(3) -0.012(3) 0.000(3)
C(33) 0.027(3) 0.043(3) 0.032(3) 0.000(2) -0.008(2) -0.001(2)
C(34) 0.036(3) 0.057(4) 0.043(4) 0.004(3) -0.004(3) 0.007(3)
C(35) 0.057(4) 0.064(4) 0.037(4) 0.003(3) -0.007(3) 0.014(3)
C(36) 0.053(4) 0.066(4) 0.032(3) -0.003(3) 0.007(3) -0.002(3)
C(37) 0.034(3) 0.078(5) 0.041(4) 0.005(3) 0.001(3) 0.001(3)
C(38) 0.040(3) 0.058(4) 0.037(3) 0.006(3) -0.010(3) 0.002(3)
C(39) 0.020(3) 0.048(3) 0.032(3) 0.005(2) -0.003(2) -0.004(3)
C(40) 0.051(4) 0.052(4) 0.051(4) 0.007(3) -0.021(3) -0.008(3)
C(41) 0.046(4) 0.076(5) 0.059(4) 0.006(3) -0.025(3) -0.024(4)
C(42) 0.037(4) 0.118(7) 0.030(3) 0.000(4) -0.007(3) 0.007(4)
C(43) 0.041(4) 0.091(5) 0.048(4) -0.020(4) -0.016(3) 0.033(4)
C(44) 0.035(3) 0.064(4) 0.047(4) -0.013(3) -0.014(3) 0.020(3)
C(45) 0.24(2) 0.12(1) 0.090(8) 0.02(1) 0.027(9) -0.018(7)

loop_
_atom_type_symbol
_atom_type_oxidation_number
_atom_type_number_in_cell
_atom_type_scat_dispersion_real
_atom_type_scat_dispersion_imag
_atom_type_scat_source
C 0 90 0.002 0.002
;International Tables for Crystallography
(1992, Vol. C, Tables 4.2.6.8 and 6.1.1.1)
;
H 0 80 0.000 0.000
;International Tables for Crystallography
(1992, Vol. C, Table 6.1.1.2)
;
Au 0 2 -2.688 8.798
;International Tables for Crystallography
(1992, Vol. C, Tables 4.2.6.8 and 6.1.1.1)
;
Cl 0 4 0.132 0.159
;International Tables for Crystallography
(1992, Vol. C, Tables 4.2.6.8 and 6.1.1.1)
;
F 0 12 0.014 0.010
;International Tables for Crystallography
(1992, Vol. C, Tables 4.2.6.8 and 6.1.1.1)
;
P 0 10 0.090 0.095
;International Tables for Crystallography
(1992, Vol. C, Tables 4.2.6.8 and 6.1.1.1)
;

loop_
_exptl_crystal_face_index_h
_exptl_crystal_face_index_k
_exptl_crystal_face_index_l
_exptl_crystal_face_perp_dist
1 0 0 0.120
-1 0 0 0.100
0 0 1 0.050
0 0 -1 0.040
1 1 0 0.050
-1 -1 0 0.001

loop_
_geom_angle_atom_site_label_1
_geom_angle_atom_site_label_2
_geom_angle_atom_site_label_3
_geom_angle
_geom_angle_site_symmetry_1
_geom_angle_site_symmetry_2
_geom_angle_site_symmetry_3
_geom_angle_publ_flag
P(1) Au(1) P(2) 87.41(5) . . . yes
P(1) Au(1) P(3) 124.82(5) . . . yes
P(1) Au(1) P(4) 143.32(5) . . . yes
P(2) Au(1) P(3) 86.22(5) . . . yes
P(2) Au(1) P(4) 113.42(5) . . . yes
P(3) Au(1) P(4) 87.89(5) . . . yes
Cl(3) Cl(2) C(45) 67(1) . . . no
Cl(2) Cl(3) Cl(3) 146(3) . . 2_557 no
Cl(2) Cl(3) C(45) 63(1) . . . no
Cl(3) Cl(3) C(45) 142(3) 2_557 . . no
Au(1) P(1) C(1) 103.9(2) . . . yes
Au(1) P(1) C(19) 116.0(2) . . . yes
Au(1) P(1) C(25) 121.3(2) . . . yes
C(1) P(1) C(19) 103.2(2) . . . yes
C(1) P(1) C(25) 103.2(2) . . . yes
C(19) P(1) C(25) 106.8(3) . . . yes
Au(1) P(2) C(6) 102.2(2) . . . yes
Au(1) P(2) C(7) 106.0(2) . . . yes
Au(1) P(2) C(31) 131.1(2) . . . yes
C(6) P(2) C(7) 106.8(2) . . . yes
C(6) P(2) C(31) 104.0(3) . . . yes
C(7) P(2) C(31) 105.0(3) . . . yes
Au(1) P(3) C(12) 105.9(2) . . . yes
Au(1) P(3) C(13) 104.5(2) . . . yes
Au(1) P(3) C(32) 129.7(2) . . . yes
C(12) P(3) C(13) 106.0(2) . . . yes
C(12) P(3) C(32) 103.5(2) . . . yes
C(13) P(3) C(32) 105.3(3) . . . yes
Au(1) P(4) C(18) 106.0(2) . . . yes
Au(1) P(4) C(33) 122.0(2) . . . yes
Au(1) P(4) C(39) 111.6(2) . . . yes
C(18) P(4) C(33) 105.3(2) . . . yes
C(18) P(4) C(39) 106.1(3) . . . yes
C(33) P(4) C(39) 104.8(2) . . . yes
F(1) P(5) F(2) 93.5(6) . . . yes
F(1) P(5) F(3) 94.9(5) . . . yes
F(1) P(5) F(4) 178.6(5) . . . yes
F(1) P(5) F(5) 92.0(6) . . . yes
F(1) P(5) F(6) 84.2(5) . . . yes
F(2) P(5) F(3) 90.8(4) . . . yes
F(2) P(5) F(4) 86.8(5) . . . yes
F(2) P(5) F(5) 173.9(5) . . . yes
F(2) P(5) F(6) 87.9(3) . . . yes
F(3) P(5) F(4) 86.4(5) . . . yes
F(3) P(5) F(5) 91.4(4) . . . yes
F(3) P(5) F(6) 178.4(4) . . . yes
F(4) P(5) F(5) 87.7(4) . . . yes
F(4) P(5) F(6) 94.5(4) . . . yes
F(5) P(5) F(6) 89.9(3) . . . yes
P(1) C(1) C(2) 120.1(4) . . . yes
P(1) C(1) C(6) 120.7(4) . . . yes
C(2) C(1) C(6) 119.1(5) . . . yes
C(1) C(2) C(3) 121.1(5) . . . yes
C(1) C(2) H(1) 119.5 . . . no
C(3) C(2) H(1) 119.5 . . . no
C(2) C(3) C(4) 119.8(5) . . . yes
C(2) C(3) H(2) 120.1 . . . no
C(4) C(3) H(2) 120.1 . . . no
C(3) C(4) C(5) 120.6(5) . . . yes
C(3) C(4) H(3) 119.7 . . . no
C(5) C(4) H(3) 119.7 . . . no
C(4) C(5) C(6) 120.4(5) . . . yes
C(4) C(5) H(4) 119.8 . . . no
C(6) C(5) H(4) 119.8 . . . no
P(2) C(6) C(1) 120.4(4) . . . yes
P(2) C(6) C(5) 120.7(4) . . . yes
C(1) C(6) C(5) 119.0(5) . . . yes
P(2) C(7) C(8) 121.3(4) . . . yes
P(2) C(7) C(12) 120.4(4) . . . yes
C(8) C(7) C(12) 118.3(5) . . . yes
C(7) C(8) C(9) 121.4(5) . . . yes
C(7) C(8) H(5) 119.3 . . . no
C(9) C(8) H(5) 119.3 . . . no
C(8) C(9) C(10) 120.1(5) . . . yes
C(8) C(9) H(6) 119.9 . . . no
C(10) C(9) H(6) 119.9 . . . no
C(9) C(10) C(11) 120.2(5) . . . yes
C(9) C(10) H(7) 119.9 . . . no
C(11) C(10) H(7) 119.9 . . . no
C(10) C(11) C(12) 120.5(5) . . . yes
C(10) C(11) H(8) 119.7 . . . no
C(12) C(11) H(8) 119.7 . . . no
P(3) C(12) C(7) 120.8(4) . . . yes
P(3) C(12) C(11) 119.7(4) . . . yes
C(7) C(12) C(11) 119.5(5) . . . yes
P(3) C(13) C(14) 120.4(4) . . . yes
P(3) C(13) C(18) 120.5(4) . . . yes
C(14) C(13) C(18) 119.0(5) . . . yes
C(13) C(14) C(15) 120.9(5) . . . yes
C(13) C(14) H(9) 119.5 . . . no
C(15) C(14) H(9) 119.5 . . . no
C(14) C(15) C(16) 120.2(6) . . . yes
C(14) C(15) H(10) 119.9 . . . no
C(16) C(15) H(10) 119.9 . . . no
C(15) C(16) C(17) 120.0(5) . . . yes
C(15) C(16) H(11) 120.0 . . . no
C(17) C(16) H(11) 120.0 . . . no
C(16) C(17) C(18) 121.9(6) . . . yes
C(16) C(17) H(12) 119.1 . . . no
C(18) C(17) H(12) 119.1 . . . no
P(4) C(18) C(13) 120.7(4) . . . yes
P(4) C(18) C(17) 121.3(4) . . . yes
C(13) C(18) C(17) 118.0(5) . . . yes
P(1) C(19) C(20) 119.2(4) . . . yes
P(1) C(19) C(24) 122.2(4) . . . yes
C(20) C(19) C(24) 118.6(5) . . . yes
C(19) C(20) C(21) 120.6(6) . . . yes
C(19) C(20) H(13) 119.7 . . . no
C(21) C(20) H(13) 119.7 . . . no
C(20) C(21) C(22) 118.8(7) . . . yes
C(20) C(21) H(14) 120.6 . . . no
C(22) C(21) H(14) 120.6 . . . no
C(21) C(22) C(23) 121.2(7) . . . yes
C(21) C(22) H(15) 119.4 . . . no
C(23) C(22) H(15) 119.4 . . . no
C(22) C(23) C(24) 120.2(7) . . . yes
C(22) C(23) H(16) 119.9 . . . no
C(24) C(23) H(16) 119.9 . . . no
C(19) C(24) C(23) 120.6(6) . . . yes
C(19) C(24) H(17) 119.7 . . . no
C(23) C(24) H(17) 119.7 . . . no
P(1) C(25) C(26) 117.9(4) . . . yes
P(1) C(25) C(30) 123.4(5) . . . yes
C(26) C(25) C(30) 118.6(6) . . . yes
C(25) C(26) C(27) 121.1(6) . . . yes
C(25) C(26) H(18) 119.5 . . . no
C(27) C(26) H(18) 119.5 . . . no
C(26) C(27) C(28) 120.2(7) . . . yes
C(26) C(27) H(19) 119.9 . . . no
C(28) C(27) H(19) 119.9 . . . no
C(27) C(28) C(29) 120.1(7) . . . yes
C(27) C(28) H(20) 120.0 . . . no
C(29) C(28) H(20) 120.0 . . . no
C(28) C(29) C(30) 120.9(7) . . . yes
C(28) C(29) H(21) 119.5 . . . no
C(30) C(29) H(21) 119.5 . . . no
C(25) C(30) C(29) 119.2(7) . . . yes
C(25) C(30) H(22) 120.4 . . . no
C(29) C(30) H(22) 120.4 . . . no
P(2) C(31) H(23) 109.5 . . . no
P(2) C(31) H(24) 109.5 . . . no
P(2) C(31) H(25) 109.5 . . . no
H(23) C(31) H(24) 109.5 . . . no
H(23) C(31) H(25) 109.5 . . . no
H(24) C(31) H(25) 109.5 . . . no
P(3) C(32) H(26) 109.5 . . . no
P(3) C(32) H(27) 109.5 . . . no
P(3) C(32) H(28) 109.5 . . . no
H(26) C(32) H(27) 109.5 . . . no
H(26) C(32) H(28) 109.5 . . . no
H(27) C(32) H(28) 109.5 . . . no
P(4) C(33) C(34) 119.1(4) . . . yes
P(4) C(33) C(38) 122.2(4) . . . yes
C(34) C(33) C(38) 118.7(5) . . . yes
C(33) C(34) C(35) 120.5(5) . . . yes
C(33) C(34) H(29) 119.8 . . . no
C(35) C(34) H(29) 119.8 . . . no
C(34) C(35) C(36) 120.3(5) . . . yes
C(34) C(35) H(30) 119.9 . . . no
C(36) C(35) H(30) 119.9 . . . no
C(35) C(36) C(37) 120.1(5) . . . yes
C(35) C(36) H(31) 119.9 . . . no
C(37) C(36) H(31) 119.9 . . . no
C(36) C(37) C(38) 119.9(5) . . . yes
C(36) C(37) H(32) 120.1 . . . no
C(38) C(37) H(32) 120.1 . . . no
C(33) C(38) C(37) 120.5(5) . . . yes
C(33) C(38) H(33) 119.8 . . . no
C(37) C(38) H(33) 119.8 . . . no
P(4) C(39) C(40) 118.1(4) . . . yes
P(4) C(39) C(44) 124.1(4) . . . yes
C(40) C(39) C(44) 117.6(5) . . . yes
C(39) C(40) C(41) 121.5(6) . . . yes
C(39) C(40) H(34) 119.3 . . . no
C(41) C(40) H(34) 119.3 . . . no
C(40) C(41) C(42) 119.7(6) . . . yes
C(40) C(41) H(35) 120.1 . . . no
C(42) C(41) H(35) 120.1 . . . no
C(41) C(42) C(43) 120.0(6) . . . yes
C(41) C(42) H(36) 120.0 . . . no
C(43) C(42) H(36) 120.0 . . . no
C(42) C(43) C(44) 120.4(6) . . . yes
C(42) C(43) H(37) 119.8 . . . no
C(44) C(43) H(37) 119.8 . . . no
C(39) C(44) C(43) 120.8(6) . . . yes
C(39) C(44) H(38) 119.6 . . . no
C(43) C(44) H(38) 119.6 . . . no
Cl(1) C(45) Cl(2) 118.9(7) . . . yes
Cl(1) C(45) Cl(3) 99(1) . . . yes
Cl(1) C(45) H(39) 107.1 . . . no
Cl(1) C(45) H(40) 107.1 . . . no
Cl(2) C(45) Cl(3) 49(1) . . . no
Cl(2) C(45) H(39) 107.1 . . . no
Cl(2) C(45) H(40) 107.1 . . . no
Cl(3) C(45) H(39) 71.3 . . . no
Cl(3) C(45) H(40) 152.0 . . . no
H(39) C(45) H(40) 109.5 . . . no

loop_
_geom_bond_atom_site_label_1
_geom_bond_atom_site_label_2
_geom_bond_distance
_geom_bond_site_symmetry_1
_geom_bond_site_symmetry_2
_geom_bond_publ_flag
Au(1) P(1) 2.320(1) . . yes
Au(1) P(2) 2.414(1) . . yes
Au(1) P(3) 2.382(1) . . yes
Au(1) P(4) 2.333(1) . . yes
Cl(1) C(45) 1.68(1) . . yes
Cl(2) Cl(3) 1.39(3) . . no
Cl(2) C(45) 1.64(1) . . yes
Cl(3) Cl(3) 2.14(6) . 2_557 no
Cl(3) C(45) 1.69(3) . . yes
P(1) C(1) 1.843(5) . . yes
P(1) C(19) 1.819(6) . . yes
P(1) C(25) 1.815(5) . . yes
P(2) C(6) 1.834(5) . . yes
P(2) C(7) 1.830(5) . . yes
P(2) C(31) 1.816(6) . . yes
P(3) C(12) 1.846(5) . . yes
P(3) C(13) 1.836(5) . . yes
P(3) C(32) 1.816(6) . . yes
P(4) C(18) 1.825(6) . . yes
P(4) C(33) 1.818(5) . . yes
P(4) C(39) 1.823(5) . . yes
P(5) F(1) 1.487(7) . . yes
P(5) F(2) 1.533(6) . . yes
P(5) F(3) 1.519(5) . . yes
P(5) F(4) 1.510(6) . . yes
P(5) F(5) 1.530(6) . . yes
P(5) F(6) 1.574(5) . . yes
C(1) C(2) 1.390(7) . . yes
C(1) C(6) 1.403(7) . . yes
C(2) C(3) 1.390(8) . . yes
C(2) H(1) 0.95 . . no
C(3) C(4) 1.360(8) . . yes
C(3) H(2) 0.95 . . no
C(4) C(5) 1.388(8) . . yes
C(4) H(3) 0.95 . . no
C(5) C(6) 1.400(7) . . yes
C(5) H(4) 0.95 . . no
C(7) C(8) 1.398(7) . . yes
C(7) C(12) 1.404(7) . . yes
C(8) C(9) 1.382(8) . . yes
C(8) H(5) 0.95 . . no
C(9) C(10) 1.367(8) . . yes
C(9) H(6) 0.95 . . no
C(10) C(11) 1.385(8) . . yes
C(10) H(7) 0.95 . . no
C(11) C(12) 1.402(7) . . yes
C(11) H(8) 0.95 . . no
C(13) C(14) 1.398(7) . . yes
C(13) C(18) 1.407(7) . . yes
C(14) C(15) 1.375(8) . . yes
C(14) H(9) 0.95 . . no
C(15) C(16) 1.362(9) . . yes
C(15) H(10) 0.95 . . no
C(16) C(17) 1.370(9) . . yes
C(16) H(11) 0.95 . . no
C(17) C(18) 1.395(7) . . yes
C(17) H(12) 0.95 . . no
C(19) C(20) 1.389(8) . . yes
C(19) C(24) 1.406(8) . . yes
C(20) C(21) 1.401(9) . . yes
C(20) H(13) 0.95 . . no
C(21) C(22) 1.39(1) . . yes
C(21) H(14) 0.95 . . no
C(22) C(23) 1.37(1) . . yes
C(22) H(15) 0.95 . . no
C(23) C(24) 1.373(9) . . yes
C(23) H(16) 0.95 . . no
C(24) H(17) 0.95 . . no
C(25) C(26) 1.385(8) . . yes
C(25) C(30) 1.384(8) . . yes
C(26) C(27) 1.377(9) . . yes
C(26) H(18) 0.95 . . no
C(27) C(28) 1.36(1) . . yes
C(27) H(19) 0.95 . . no
C(28) C(29) 1.36(1) . . yes
C(28) H(20) 0.95 . . no
C(29) C(30) 1.40(1) . . yes
C(29) H(21) 0.95 . . no
C(30) H(22) 0.95 . . no
C(31) H(23) 0.95 . . no
C(31) H(24) 0.95 . . no
C(31) H(25) 0.95 . . no
C(32) H(26) 0.95 . . no
C(32) H(27) 0.95 . . no
C(32) H(28) 0.95 . . no
C(33) C(34) 1.383(7) . . yes
C(33) C(38) 1.404(7) . . yes
C(34) C(35) 1.391(8) . . yes
C(34) H(29) 0.95 . . no
C(35) C(36) 1.369(9) . . yes
C(35) H(30) 0.95 . . no
C(36) C(37) 1.390(8) . . yes
C(36) H(31) 0.95 . . no
C(37) C(38) 1.378(8) . . yes
C(37) H(32) 0.95 . . no
C(38) H(33) 0.95 . . no
C(39) C(40) 1.383(8) . . yes
C(39) C(44) 1.395(8) . . yes
C(40) C(41) 1.379(8) . . yes
C(40) H(34) 0.95 . . no
C(41) C(42) 1.38(1) . . yes
C(41) H(35) 0.95 . . no
C(42) C(43) 1.36(1) . . yes
C(42) H(36) 0.95 . . no
C(43) C(44) 1.380(9) . . yes
C(43) H(37) 0.95 . . no
C(44) H(38) 0.95 . . no
C(45) H(39) 0.95 . . no
C(45) H(40) 0.95 . . no

loop_
_geom_contact_atom_site_label_1
_geom_contact_atom_site_label_2
_geom_contact_distance
_geom_contact_site_symmetry_1
_geom_contact_site_symmetry_2
_geom_contact_publ_flag
F(1) C(24) 3.36(1) . 2_566 no
F(1) C(23) 3.58(1) . 2_566 no
F(2) C(11) 3.271(8) . 2_556 no
F(2) C(10) 3.360(9) . 2_556 no
F(2) C(42) 3.437(9) . . no
F(2) C(43) 3.51(1) . . no
F(3) C(3) 3.306(8) . 2_566 no
F(3) C(2) 3.381(9) . 2_566 no
F(4) C(9) 3.526(8) . 1_655 no
F(5) C(45) 3.22(1) . . no
F(5) C(22) 3.45(1) . 2_666 no
F(6) C(45) 3.25(1) . . no
F(6) C(32) 3.435(7) . 2_556 no
C(3) C(31) 3.520(9) . 2_566 no
C(3) C(4) 3.539(8) . 2_466 no
C(3) C(3) 3.58(1) . 2_466 no
C(9) C(11) 3.505(8) . 2_556 no
C(9) C(10) 3.580(8) . 2_556 no
C(11) C(43) 3.523(8) . 1_455 no
C(12) C(42) 3.572(8) . 1_455 no
C(15) C(23) 3.511(9) . 1_545 no
C(27) C(37) 3.55(1) . 1_455 no
C(29) C(29) 3.49(2) . 2_565 no
C(29) C(30) 3.54(1) . 2_565 no

loop_
_geom_torsion_atom_site_label_1
_geom_torsion_atom_site_label_2
_geom_torsion_atom_site_label_3
_geom_torsion_atom_site_label_4
_geom_torsion_site_symmetry_1
_geom_torsion_site_symmetry_2
_geom_torsion_site_symmetry_3
_geom_torsion_site_symmetry_4
_geom_torsion
_geom_torsion_publ_flag
Au(1) P(1) C(1) C(2) . . . . -164.0(4) no
Au(1) P(1) C(1) C(6) . . . . 17.9(5) no
Au(1) P(1) C(19) C(20) . . . . 14.2(5) no
Au(1) P(1) C(19) C(24) . . . . -162.9(4) no
Au(1) P(1) C(25) C(26) . . . . 52.3(5) no
Au(1) P(1) C(25) C(30) . . . . -123.4(5) no
Au(1) P(2) C(6) C(1) . . . . -14.5(5) no
Au(1) P(2) C(6) C(5) . . . . 166.4(4) no
Au(1) P(2) C(7) C(8) . . . . 174.6(4) no
Au(1) P(2) C(7) C(12) . . . . -2.1(4) no
Au(1) P(3) C(12) C(7) . . . . 8.7(4) no
Au(1) P(3) C(12) C(11) . . . . -173.4(4) no
Au(1) P(3) C(13) C(14) . . . . -172.9(4) no
Au(1) P(3) C(13) C(18) . . . . 5.3(5) no
Au(1) P(4) C(18) C(13) . . . . -3.0(5) no
Au(1) P(4) C(18) C(17) . . . . 174.6(4) no
Au(1) P(4) C(33) C(34) . . . . -17.4(6) no
Au(1) P(4) C(33) C(38) . . . . 162.5(4) no
Au(1) P(4) C(39) C(40) . . . . -62.8(5) no
Au(1) P(4) C(39) C(44) . . . . 111.6(4) no
Cl(1) C(45) Cl(2) Cl(3) . . . . 76(2) no
Cl(1) C(45) Cl(3) Cl(2) . . . . -121(1) no
Cl(1) C(45) Cl(3) Cl(3) . . . 2_557 29(4) no
Cl(2) Cl(3) Cl(3) Cl(2) . . 2_557 2_557 -180.0000 no
Cl(2) Cl(3) Cl(3) C(45) . . 2_557 2_557 -54(7) no
Cl(2) C(45) Cl(3) Cl(3) . . . 2_557 150(5) no
Cl(3) Cl(3) Cl(2) C(45) . 2_557 2_557 2_557 146(5) no
P(1) Au(1) P(2) C(6) . . . . 19.0(2) no
P(1) Au(1) P(2) C(7) . . . . 130.7(2) no
P(1) Au(1) P(2) C(31) . . . . -102.1(3) no
P(1) Au(1) P(3) C(12) . . . . -91.4(2) no
P(1) Au(1) P(3) C(13) . . . . 156.9(2) no
P(1) Au(1) P(3) C(32) . . . . 32.2(3) no
P(1) Au(1) P(4) C(18) . . . . -150.4(2) no
P(1) Au(1) P(4) C(33) . . . . -30.2(2) no
P(1) Au(1) P(4) C(39) . . . . 94.6(2) no
P(1) C(1) C(2) C(3) . . . . -177.3(4) no
P(1) C(1) C(6) P(2) . . . . -1.8(6) no
P(1) C(1) C(6) C(5) . . . . 177.3(4) no
P(1) C(19) C(20) C(21) . . . . -175.4(5) no
P(1) C(19) C(24) C(23) . . . . 176.2(5) no
P(1) C(25) C(26) C(27) . . . . -176.2(5) no
P(1) C(25) C(30) C(29) . . . . 174.9(6) no
P(2) Au(1) P(1) C(1) . . . . -19.8(2) no
P(2) Au(1) P(1) C(19) . . . . 92.7(2) no
P(2) Au(1) P(1) C(25) . . . . -135.0(2) no
P(2) Au(1) P(3) C(12) . . . . -7.2(2) no
P(2) Au(1) P(3) C(13) . . . . -118.9(2) no
P(2) Au(1) P(3) C(32) . . . . 116.4(3) no
P(2) Au(1) P(4) C(18) . . . . 89.7(2) no
P(2) Au(1) P(4) C(33) . . . . -150.2(2) no
P(2) Au(1) P(4) C(39) . . . . -25.4(2) no
P(2) C(6) C(1) C(2) . . . . -179.9(4) no
P(2) C(6) C(5) C(4) . . . . 179.0(5) no
P(2) C(7) C(8) C(9) . . . . -178.5(4) no
P(2) C(7) C(12) P(3) . . . . -4.5(6) no
P(2) C(7) C(12) C(11) . . . . 177.6(4) no
P(3) Au(1) P(1) C(1) . . . . 63.8(2) no
P(3) Au(1) P(1) C(19) . . . . 176.3(2) no
P(3) Au(1) P(1) C(25) . . . . -51.4(2) no
P(3) Au(1) P(2) C(6) . . . . -106.1(2) no
P(3) Au(1) P(2) C(7) . . . . 5.5(2) no
P(3) Au(1) P(2) C(31) . . . . 132.8(3) no
P(3) Au(1) P(4) C(18) . . . . 4.7(2) no
P(3) Au(1) P(4) C(33) . . . . 124.9(2) no
P(3) Au(1) P(4) C(39) . . . . -110.3(2) no
P(3) C(12) C(7) C(8) . . . . 178.7(4) no
P(3) C(12) C(11) C(10) . . . . -177.6(4) no
P(3) C(13) C(14) C(15) . . . . 177.8(5) no
P(3) C(13) C(18) P(4) . . . . -1.7(6) no
P(3) C(13) C(18) C(17) . . . . -179.4(4) no
P(4) Au(1) P(1) C(1) . . . . -147.0(2) no
P(4) Au(1) P(1) C(19) . . . . -34.5(2) no
P(4) Au(1) P(1) C(25) . . . . 97.8(2) no
P(4) Au(1) P(2) C(6) . . . . 167.8(2) no
P(4) Au(1) P(2) C(7) . . . . -80.5(2) no
P(4) Au(1) P(2) C(31) . . . . 46.7(3) no
P(4) Au(1) P(3) C(12) . . . . 106.4(2) no
P(4) Au(1) P(3) C(13) . . . . -5.3(2) no
P(4) Au(1) P(3) C(32) . . . . -130.0(3) no
P(4) C(18) C(13) C(14) . . . . 176.6(4) no
P(4) C(18) C(17) C(16) . . . . -176.8(5) no
P(4) C(33) C(34) C(35) . . . . 180.0(5) no
P(4) C(33) C(38) C(37) . . . . -179.7(5) no
P(4) C(39) C(40) C(41) . . . . 173.6(5) no
P(4) C(39) C(44) C(43) . . . . -172.3(5) no
C(1) P(1) C(19) C(20) . . . . 127.0(5) no
C(1) P(1) C(19) C(24) . . . . -50.0(5) no
C(1) P(1) C(25) C(26) . . . . -63.2(5) no
C(1) P(1) C(25) C(30) . . . . 121.0(6) no
C(1) C(2) C(3) C(4) . . . . 0.1(9) no
C(1) C(6) P(2) C(7) . . . . -125.6(4) no
C(1) C(6) P(2) C(31) . . . . 123.8(5) no
C(1) C(6) C(5) C(4) . . . . -0.1(8) no
C(2) C(1) P(1) C(19) . . . . 74.5(5) no
C(2) C(1) P(1) C(25) . . . . -36.6(5) no
C(2) C(1) C(6) C(5) . . . . -0.8(8) no
C(2) C(3) C(4) C(5) . . . . -1.1(9) no
C(3) C(2) C(1) C(6) . . . . 0.9(8) no
C(3) C(4) C(5) C(6) . . . . 1.1(9) no
C(5) C(6) P(2) C(7) . . . . 55.4(5) no
C(5) C(6) P(2) C(31) . . . . -55.3(5) no
C(6) P(2) C(7) C(8) . . . . -77.0(5) no
C(6) P(2) C(7) C(12) . . . . 106.3(4) no
C(6) C(1) P(1) C(19) . . . . -103.6(5) no
C(6) C(1) P(1) C(25) . . . . 145.3(4) no
C(7) C(8) C(9) C(10) . . . . 1.6(9) no
C(7) C(12) P(3) C(13) . . . . 119.4(4) no
C(7) C(12) P(3) C(32) . . . . -130.1(4) no
C(7) C(12) C(11) C(10) . . . . 0.2(8) no
C(8) C(7) P(2) C(31) . . . . 33.0(5) no
C(8) C(7) C(12) C(11) . . . . 0.8(7) no
C(8) C(9) C(10) C(11) . . . . -0.5(9) no
C(9) C(8) C(7) C(12) . . . . -1.8(8) no
C(9) C(10) C(11) C(12) . . . . -0.5(8) no
C(11) C(12) P(3) C(13) . . . . -62.8(5) no
C(11) C(12) P(3) C(32) . . . . 47.8(5) no
C(12) P(3) C(13) C(14) . . . . 75.4(5) no
C(12) P(3) C(13) C(18) . . . . -106.3(4) no
C(12) C(7) P(2) C(31) . . . . -143.7(4) no
C(13) C(14) C(15) C(16) . . . . 2(1) no
C(13) C(18) P(4) C(33) . . . . -133.6(4) no
C(13) C(18) P(4) C(39) . . . . 115.7(4) no
C(13) C(18) C(17) C(16) . . . . 0.9(9) no
C(14) C(13) P(3) C(32) . . . . -33.9(5) no
C(14) C(13) C(18) C(17) . . . . -1.1(8) no
C(14) C(15) C(16) C(17) . . . . -3(1) no
C(15) C(14) C(13) C(18) . . . . -0.4(8) no
C(15) C(16) C(17) C(18) . . . . 1(1) no
C(17) C(18) P(4) C(33) . . . . 44.1(5) no
C(17) C(18) P(4) C(39) . . . . -66.7(5) no
C(18) P(4) C(33) C(34) . . . . 103.1(5) no
C(18) P(4) C(33) C(38) . . . . -77.0(5) no
C(18) P(4) C(39) C(40) . . . . -177.8(4) no
C(18) P(4) C(39) C(44) . . . . -3.4(5) no
C(18) C(13) P(3) C(32) . . . . 144.4(4) no
C(19) P(1) C(25) C(26) . . . . -171.7(5) no
C(19) P(1) C(25) C(30) . . . . 12.6(6) no
C(19) C(20) C(21) C(22) . . . . 0(1) no
C(19) C(24) C(23) C(22) . . . . -1(1) no
C(20) C(19) P(1) C(25) . . . . -124.5(5) no
C(20) C(19) C(24) C(23) . . . . -0.9(9) no
C(20) C(21) C(22) C(23) . . . . -2(1) no
C(21) C(20) C(19) C(24) . . . . 1.8(9) no
C(21) C(22) C(23) C(24) . . . . 3(1) no
C(24) C(19) P(1) C(25) . . . . 58.4(5) no
C(25) C(26) C(27) C(28) . . . . 1(1) no
C(25) C(30) C(29) C(28) . . . . 1(1) no
C(26) C(25) C(30) C(29) . . . . -1(1) no
C(26) C(27) C(28) C(29) . . . . 0(1) no
C(27) C(26) C(25) C(30) . . . . 0(1) no
C(27) C(28) C(29) C(30) . . . . -1(1) no
C(33) P(4) C(39) C(40) . . . . 71.2(5) no
C(33) P(4) C(39) C(44) . . . . -114.5(5) no
C(33) C(34) C(35) C(36) . . . . -1(1) no
C(33) C(38) C(37) C(36) . . . . 0(1) no
C(34) C(33) P(4) C(39) . . . . -145.2(5) no
C(34) C(33) C(38) C(37) . . . . 0.2(9) no
C(34) C(35) C(36) C(37) . . . . 1(1) no
C(35) C(34) C(33) C(38) . . . . 0.1(9) no
C(35) C(36) C(37) C(38) . . . . -1(1) no
C(38) C(33) P(4) C(39) . . . . 34.7(5) no
C(39) C(40) C(41) C(42) . . . . -0.4(9) no
C(39) C(44) C(43) C(42) . . . . -1.6(9) no
C(40) C(39) C(44) C(43) . . . . 2.1(8) no
C(40) C(41) C(42) C(43) . . . . 1(1) no
C(41) C(40) C(39) C(44) . . . . -1.2(8) no
C(41) C(42) C(43) C(44) . . . . 0(1) no
C(45) Cl(3) Cl(3) C(45) . . 2_557 2_557 -180.0000 no
